data_9009913
loop_
_publ_author_name
'Kjekshus, A.'
'Rakke, T.'
'Andresen, A. F.'

_publ_section_title
;Compounds with the marcasite type crystal structure. XII. Structural data for
 RuP2, RuAs2, RuSb2, OsP2, OsAs2, and OsSb2
;
_journal_name_full 'Acta Chemica Scandinavica A'
_journal_page_first 253
_journal_page_last 259
_journal_volume 31
_journal_year 1977
_chemical_formula_structural RuP2
_chemical_formula_sum 'P2 Ru'
_space_group_IT_number 58
_symmetry_space_group_name_Hall '-P 2 2n'
_symmetry_space_group_name_H-M 'P n n m'
_cell_angle_alpha 90
_cell_angle_beta 90
_cell_angle_gamma 90
_cell_length_a 5.1169
_cell_length_b 5.8915
_cell_length_c 2.8709
_cell_formula_units_Z 2
_cell_volume 86.547
_database_code_amcsd 0011942
_exptl_crystal_density_diffrn 6.256
_cod_original_formula_sum 'Ru P2'
_cod_database_code 9009913

loop_
_symmetry_equiv_pos_as_xyz
x,y,z
1/2+x,1/2-y,1/2+z
1/2-x,1/2+y,1/2-z
1/2-x,1/2+y,1/2+z
1/2+x,1/2-y,1/2-z
x,y,-z
-x,-y,z
-x,-y,-z

loop_
_atom_site_label
_atom_site_fract_x
_atom_site_fract_y
_atom_site_fract_z
Ru 0.00000 0.00000 0.00000
P 0.16170 0.37270 0.00000

loop_
_cod_related_entry_id
_cod_related_entry_database
_cod_related_entry_code
1 AMCSD 0011942
